data_1538818
loop_
_publ_author_name
'Mayer, I.P.'
'Post, B.'
'Banks, E.'

_publ_section_title
;
 High-temperature X-ray study of rare-earth silicides
;
_journal_name_full 'Journal of Physical Chemistry'
_journal_page_first 693
_journal_page_last 696
_journal_volume 66
_journal_year 1962
_chemical_formula_sum 'Lu Si2'
_space_group_IT_number 191
_symmetry_space_group_name_Hall '-P 6 2'
_symmetry_space_group_name_H-M 'P 6/m m m'
_cell_angle_alpha 90
_cell_angle_beta 90
_cell_angle_gamma 120
_cell_formula_units_Z 1
_cell_length_a 3.74
_cell_length_b 3.74
_cell_length_c 4.04
_cell_volume 48.939
_citation_journal_id_ASTM JPCHAX
_cod_data_source_file Mayer_JPCHAX_1962_543.cif
_cod_data_source_block Lu1Si2
_cod_original_cell_volume 48.93901
_cod_original_formula_sum 'Lu1 Si2'
_cod_database_code 1538818

loop_
_symmetry_equiv_pos_as_xyz
x,y,z
x-y,x,z
-y,x-y,z
-x,-y,z
-x+y,-x,z
y,-x+y,z
-y,-x,-z
x-y,-y,-z
x,x-y,-z
y,x,-z
-x+y,y,-z
-x,-x+y,-z
-x,-y,-z
-x+y,-x,-z
y,-x+y,-z
x,y,-z
x-y,x,-z
-y,x-y,-z
y,x,z
-x+y,y,z
-x,-x+y,z
-y,-x,z
x-y,-y,z
x,x-y,z

loop_
_atom_site_label
_atom_site_type_symbol
_atom_site_fract_x
_atom_site_fract_y
_atom_site_fract_z
_atom_site_occupancy
_atom_site_U_iso_or_equiv
Si1 Si 0.3333 0.6667 0.5 1 0.0
Lu1 Lu 0 0 0 1 0.0
